data_7024563
loop_
_publ_author_name
'Casas, J. S.'
'Castellano, E. E.'
'Couce, M. D.'
'Garc\'ia-Vega, M'
'S\'anchez, A'
'S\'anchez-Gonz\'alez, A'
'Sordo, J.'
'Varela, J. M.'
'V\'azquez L\'opez, E M'

_publ_section_title
;
 Chemical and in vitro study of the potential of
 3-(aryl)-2-sulfanylpropenoic acids and their Zn(II) complexes as
 protective agents against cadmium toxicity.
;
_journal_issue 16
_journal_name_full 'Dalton transactions (Cambridge, England : 2003)'
_journal_page_first 3931
_journal_page_last 3943
_journal_paper_doi 10.1039/b918361b
_journal_volume 39
_journal_year 2010
_chemical_formula_sum 'C26 H40 N2 O4 S4 Zn'
_chemical_formula_weight 638.21
_chemical_name_systematic
;
?
;
_space_group_IT_number 14
_symmetry_cell_setting monoclinic
_symmetry_space_group_name_Hall '-P 2ybc'
_symmetry_space_group_name_H-M 'P 1 21/c 1'
_atom_sites_solution_hydrogens geom
_atom_sites_solution_primary direct
_atom_sites_solution_secondary difmap
_audit_creation_method SHELXL-97
_cell_angle_alpha 90.00
_cell_angle_beta 112.822(10)
_cell_angle_gamma 90.00
_cell_formula_units_Z 4
_cell_length_a 14.0680(10)
_cell_length_b 15.065(2)
_cell_length_c 16.045(3)
_cell_measurement_temperature 273(2)
_cell_volume 3134.3(8)
_computing_structure_refinement 'SHELXL-97 (Sheldrick, 1997)'
_computing_structure_solution 'SHELXS-97 (Sheldrick, 1990)'
_diffrn_ambient_temperature 273(2)
_diffrn_measured_fraction_theta_full 0.991
_diffrn_measured_fraction_theta_max 0.991
_diffrn_measurement_device_type 'Enraf-Nonius CAC4'
_diffrn_measurement_method 'phi and omega scans'
_diffrn_radiation_monochromator graphite
_diffrn_radiation_source 'fine-focus sealed tube'
_diffrn_radiation_type CuK\a
_diffrn_radiation_wavelength 1.54184
_diffrn_reflns_av_R_equivalents 0.0267
_diffrn_reflns_av_sigmaI/netI 0.0562
_diffrn_reflns_limit_h_max 15
_diffrn_reflns_limit_h_min -17
_diffrn_reflns_limit_k_max 18
_diffrn_reflns_limit_k_min 0
_diffrn_reflns_limit_l_max 19
_diffrn_reflns_limit_l_min 0
_diffrn_reflns_number 6119
_diffrn_reflns_theta_full 69.99
_diffrn_reflns_theta_max 69.99
_diffrn_reflns_theta_min 3.41
_exptl_absorpt_coefficient_mu 3.841
_exptl_absorpt_correction_T_max 0.9972
_exptl_absorpt_correction_T_min 0.8677
_exptl_absorpt_correction_type psi-scan
_exptl_crystal_colour colorless
_exptl_crystal_density_diffrn 1.352
_exptl_crystal_density_method 'not measured'
_exptl_crystal_description prism
_exptl_crystal_F_000 1344
_exptl_crystal_size_max .10
_exptl_crystal_size_mid .10
_exptl_crystal_size_min .06
_refine_diff_density_max 0.239
_refine_diff_density_min -0.377
_refine_diff_density_rms 0.061
_refine_ls_extinction_method none
_refine_ls_goodness_of_fit_ref 1.014
_refine_ls_hydrogen_treatment mixed
_refine_ls_matrix_type full
_refine_ls_number_parameters 342
_refine_ls_number_reflns 5897
_refine_ls_number_restraints 0
_refine_ls_restrained_S_all 1.014
_refine_ls_R_factor_all 0.0777
_refine_ls_R_factor_gt 0.0364
_refine_ls_shift/su_max 0.001
_refine_ls_shift/su_mean 0.000
_refine_ls_structure_factor_coef Fsqd
_refine_ls_weighting_details 'calc w=1/[\s^2^(Fo^2^)+(0.0504P)^2^+0.1206P] where P=(Fo^2^+2Fc^2^)/3'
_refine_ls_weighting_scheme calc
_refine_ls_wR_factor_gt 0.0953
_refine_ls_wR_factor_ref 0.1129
_reflns_number_gt 3846
_reflns_number_total 5897
_reflns_threshold_expression >2sigma(I)
_cod_data_source_file b918361b.txt
_cod_data_source_block 3
_cod_depositor_comments
;
The following automatic conversions were performed:

'_symmetry_cell_setting' value 'Monoclinic' changed to 'monoclinic'
according to /home/saulius/struct/CIF-dictionaries/cif_core.dic
dictionary named 'cif_core.dic' version 2.4.2 from 2011-04-26.

Automatic conversion script
Id: cif_fix_values 1891 2012-01-12 08:04:46Z andrius 
;
_cod_original_cell_volume 3134.3(7)
_cod_original_sg_symbol_H-M P2(1)/c
_cod_database_code 7024563

loop_
_symmetry_equiv_pos_as_xyz
'x, y, z'
'-x, y+1/2, -z+1/2'
'-x, -y, -z'
'x, -y-1/2, z-1/2'

loop_
_atom_site_label
_atom_site_type_symbol
_atom_site_fract_x
_atom_site_fract_y
_atom_site_fract_z
_atom_site_U_iso_or_equiv
_atom_site_adp_type
_atom_site_occupancy
_atom_site_symmetry_multiplicity
_atom_site_calc_flag
_atom_site_refinement_flags
Zn Zn 0.69287(3) 0.09090(3) 0.90697(3) 0.03968(12) Uani 1 1 d .
S1 S 0.86269(6) 0.10179(5) 0.99541(6) 0.04662(19) Uani 1 1 d .
S2 S 0.55477(6) 0.00687(5) 0.89418(5) 0.04344(18) Uani 1 1 d .
S3 S 1.08760(7) 0.14457(7) 1.01337(7) 0.0627(3) Uani 1 1 d .
S4 S 0.31477(7) -0.01267(6) 0.83692(6) 0.0548(2) Uani 1 1 d .
O11 O 0.67347(15) 0.22052(14) 0.92878(15) 0.0430(5) Uani 1 1 d .
O12 O 0.75104(17) 0.33562(14) 1.01361(15) 0.0497(5) Uani 1 1 d .
O21 O 0.67234(15) 0.05963(14) 0.77813(14) 0.0429(5) Uani 1 1 d .
O22 O 0.59349(17) -0.03680(14) 0.67005(15) 0.0455(5) Uani 1 1 d .
C11 C 0.7548(2) 0.2622(2) 0.98086(19) 0.0377(6) Uani 1 1 d .
C12 C 0.8567(2) 0.21810(19) 0.99836(18) 0.0374(6) Uani 1 1 d .
C13 C 0.9383(2) 0.2708(2) 1.0125(2) 0.0437(7) Uani 1 1 d .
H13 H 0.9266 0.3308 1.0184 0.052 Uiso 1 1 calc R
C14 C 1.0416(2) 0.2495(2) 1.0201(2) 0.0472(7) Uani 1 1 d .
C15 C 1.1176(3) 0.3118(3) 1.0314(3) 0.0595(9) Uani 1 1 d .
H15 H 1.1087 0.3723 1.0375 0.071 Uiso 1 1 calc R
C16 C 1.2098(3) 0.2746(4) 1.0327(3) 0.0744(13) Uani 1 1 d .
H16 H 1.2677 0.3080 1.0389 0.089 Uiso 1 1 calc R
C17 C 1.2057(3) 0.1863(4) 1.0242(3) 0.0784(14) Uani 1 1 d .
H17 H 1.2603 0.1515 1.0242 0.094 Uiso 1 1 calc R
C21 C 0.5994(2) 0.00426(18) 0.73871(19) 0.0344(6) Uani 1 1 d .
C22 C 0.5183(2) -0.00659(17) 0.77773(19) 0.0346(6) Uani 1 1 d .
C23 C 0.4207(2) -0.02165(19) 0.7181(2) 0.0407(7) Uani 1 1 d .
H23 H 0.4135 -0.0327 0.6589 0.049 Uiso 1 1 calc R
C24 C 0.3258(2) -0.02293(19) 0.7338(2) 0.0416(7) Uani 1 1 d .
C25 C 0.2294(3) -0.0287(2) 0.6653(3) 0.0534(8) Uani 1 1 d .
H25 H 0.2187 -0.0348 0.6046 0.064 Uiso 1 1 calc R
C26 C 0.1487(3) -0.0242(3) 0.6966(3) 0.0687(11) Uani 1 1 d .
H26 H 0.0792 -0.0268 0.6588 0.082 Uiso 1 1 calc R
C27 C 0.1826(3) -0.0159(3) 0.7862(3) 0.0663(11) Uani 1 1 d .
H27 H 0.1395 -0.0122 0.8178 0.080 Uiso 1 1 calc R
N1 N 0.81319(18) 0.39661(16) 1.19502(16) 0.0386(5) Uani 1 1 d .
H1A H 0.7918 0.3735 1.1390 0.046 Uiso 1 1 calc R
H1B H 0.7567 0.4159 1.2029 0.046 Uiso 1 1 calc R
C111 C 0.8596(3) 0.3222(2) 1.2614(2) 0.0507(8) Uani 1 1 d .
H111 H 0.8762 0.3454 1.3226 0.061 Uiso 1 1 calc R
C112 C 0.7773(4) 0.2521(2) 1.2429(3) 0.0786(13) Uani 1 1 d .
H11J H 0.8005 0.2073 1.2890 0.118 Uiso 1 1 calc R
H11K H 0.7637 0.2254 1.1850 0.118 Uiso 1 1 calc R
H11L H 0.7153 0.2788 1.2427 0.118 Uiso 1 1 calc R
C113 C 0.9578(3) 0.2874(3) 1.2562(3) 0.0785(13) Uani 1 1 d .
H11D H 0.9851 0.2405 1.2996 0.118 Uiso 1 1 calc R
H11E H 1.0074 0.3345 1.2692 0.118 Uiso 1 1 calc R
H11F H 0.9433 0.2648 1.1966 0.118 Uiso 1 1 calc R
C114 C 0.8785(3) 0.4759(2) 1.1979(2) 0.0481(8) Uani 1 1 d .
H114 H 0.9410 0.4560 1.1904 0.058 Uiso 1 1 calc R
C115 C 0.8180(3) 0.5355(3) 1.1194(3) 0.0690(11) Uani 1 1 d .
H11G H 0.8590 0.5863 1.1191 0.104 Uiso 1 1 calc R
H11H H 0.7559 0.5546 1.1255 0.104 Uiso 1 1 calc R
H11I H 0.8007 0.5033 1.0638 0.104 Uiso 1 1 calc R
C116 C 0.9094(3) 0.5222(3) 1.2882(3) 0.0711(12) Uani 1 1 d .
H11A H 0.9502 0.5736 1.2891 0.107 Uiso 1 1 calc R
H11B H 0.9490 0.4823 1.3356 0.107 Uiso 1 1 calc R
H11C H 0.8486 0.5401 1.2973 0.107 Uiso 1 1 calc R
N2 N 0.47369(18) 0.29288(15) 0.89102(16) 0.0361(5) Uani 1 1 d .
H2A H 0.5413 0.2831 0.9052 0.043 Uiso 1 1 calc R
H2B H 0.4597 0.3481 0.8680 0.043 Uiso 1 1 calc R
C211 C 0.4548(3) 0.2905(2) 0.9769(2) 0.0420(7) Uani 1 1 d .
H211 H 0.3805 0.2961 0.9613 0.050 Uiso 1 1 calc R
C212 C 0.4902(4) 0.2032(2) 1.0241(3) 0.0769(14) Uani 1 1 d .
H21J H 0.4722 0.2001 1.0760 0.115 Uiso 1 1 calc R
H21K H 0.5636 0.1982 1.0431 0.115 Uiso 1 1 calc R
H21L H 0.4572 0.1555 0.9834 0.115 Uiso 1 1 calc R
C213 C 0.5078(3) 0.3687(2) 1.0342(2) 0.0618(10) Uani 1 1 d .
H21G H 0.4980 0.3669 1.0902 0.093 Uiso 1 1 calc R
H21H H 0.4791 0.4227 1.0026 0.093 Uiso 1 1 calc R
H21I H 0.5802 0.3665 1.0465 0.093 Uiso 1 1 calc R
C214 C 0.4134(2) 0.2281(2) 0.8177(2) 0.0443(7) Uani 1 1 d .
H214 H 0.4298 0.1677 0.8417 0.053 Uiso 1 1 calc R
C215 C 0.2988(3) 0.2426(3) 0.7883(3) 0.0671(11) Uani 1 1 d .
H21D H 0.2622 0.2017 0.7408 0.101 Uiso 1 1 calc R
H21E H 0.2819 0.3023 0.7667 0.101 Uiso 1 1 calc R
H21F H 0.2794 0.2331 0.8388 0.101 Uiso 1 1 calc R
C216 C 0.4494(3) 0.2389(3) 0.7408(2) 0.0595(9) Uani 1 1 d .
H21A H 0.5229 0.2320 0.7634 0.089 Uiso 1 1 calc R
H21B H 0.4309 0.2969 0.7147 0.089 Uiso 1 1 calc R
H21C H 0.4172 0.1947 0.6955 0.089 Uiso 1 1 calc R

loop_
_atom_site_aniso_label
_atom_site_aniso_U_11
_atom_site_aniso_U_22
_atom_site_aniso_U_33
_atom_site_aniso_U_23
_atom_site_aniso_U_13
_atom_site_aniso_U_12
Zn 0.0386(2) 0.0362(2) 0.0439(2) -0.00700(17) 0.01565(17) -0.00479(16)
S1 0.0387(4) 0.0415(4) 0.0523(4) 0.0026(3) 0.0096(3) 0.0019(3)
S2 0.0493(4) 0.0417(4) 0.0441(4) -0.0013(3) 0.0234(3) -0.0101(3)
S3 0.0471(5) 0.0728(6) 0.0686(6) 0.0127(5) 0.0230(4) 0.0119(4)
S4 0.0542(5) 0.0560(5) 0.0661(5) -0.0035(4) 0.0364(4) -0.0048(4)
O11 0.0321(10) 0.0414(11) 0.0524(12) -0.0096(9) 0.0131(9) 0.0000(8)
O12 0.0548(13) 0.0438(12) 0.0549(13) -0.0201(10) 0.0259(11) -0.0028(10)
O21 0.0401(11) 0.0443(11) 0.0488(12) -0.0112(10) 0.0221(10) -0.0139(9)
O22 0.0536(13) 0.0408(11) 0.0503(13) -0.0134(10) 0.0291(11) -0.0108(10)
C11 0.0398(15) 0.0406(15) 0.0358(14) -0.0043(12) 0.0180(12) -0.0035(12)
C12 0.0384(15) 0.0414(15) 0.0300(14) -0.0042(12) 0.0108(12) -0.0014(12)
C13 0.0398(16) 0.0462(17) 0.0434(17) -0.0057(13) 0.0143(13) -0.0056(13)
C14 0.0413(16) 0.059(2) 0.0396(16) 0.0043(15) 0.0138(13) -0.0057(15)
C15 0.0452(19) 0.072(2) 0.061(2) 0.0022(19) 0.0210(17) -0.0133(17)
C16 0.0363(19) 0.116(4) 0.070(3) 0.012(3) 0.0190(18) -0.009(2)
C17 0.038(2) 0.128(4) 0.071(3) 0.025(3) 0.0224(19) 0.020(2)
C21 0.0370(14) 0.0270(13) 0.0415(15) -0.0007(11) 0.0176(12) 0.0003(11)
C22 0.0393(15) 0.0241(12) 0.0452(16) -0.0034(11) 0.0216(13) -0.0029(11)
C23 0.0427(16) 0.0352(15) 0.0478(17) -0.0056(13) 0.0217(14) -0.0035(12)
C24 0.0419(16) 0.0345(14) 0.0525(18) 0.0000(13) 0.0228(14) -0.0029(12)
C25 0.0403(17) 0.057(2) 0.065(2) 0.0079(17) 0.0228(16) 0.0040(15)
C26 0.0374(18) 0.078(3) 0.096(3) 0.014(2) 0.033(2) 0.0063(18)
C27 0.054(2) 0.065(2) 0.097(3) 0.003(2) 0.048(2) 0.0016(18)
N1 0.0407(13) 0.0379(13) 0.0399(13) -0.0042(10) 0.0184(11) -0.0028(10)
C111 0.066(2) 0.0455(18) 0.0420(17) 0.0026(14) 0.0224(16) 0.0105(16)
C112 0.117(4) 0.039(2) 0.093(3) 0.006(2) 0.056(3) -0.003(2)
C113 0.077(3) 0.091(3) 0.065(3) 0.008(2) 0.025(2) 0.037(2)
C114 0.0464(18) 0.0474(18) 0.060(2) -0.0085(15) 0.0304(16) -0.0123(14)
C115 0.093(3) 0.050(2) 0.073(3) 0.0089(19) 0.041(2) -0.008(2)
C116 0.074(3) 0.067(3) 0.067(3) -0.019(2) 0.021(2) -0.030(2)
N2 0.0401(13) 0.0318(12) 0.0413(13) 0.0028(10) 0.0211(11) 0.0042(10)
C211 0.0516(18) 0.0403(16) 0.0437(16) -0.0014(13) 0.0290(14) 0.0003(13)
C212 0.149(4) 0.042(2) 0.064(2) 0.0160(18) 0.068(3) 0.010(2)
C213 0.092(3) 0.047(2) 0.0488(19) -0.0061(16) 0.030(2) -0.0095(19)
C214 0.0518(18) 0.0362(15) 0.0439(17) -0.0029(13) 0.0173(14) 0.0017(13)
C215 0.049(2) 0.082(3) 0.065(2) -0.016(2) 0.0167(18) -0.009(2)
C216 0.069(2) 0.069(2) 0.0426(18) -0.0063(17) 0.0230(17) 0.0104(19)

loop_
_atom_type_symbol
_atom_type_description
_atom_type_scat_dispersion_real
_atom_type_scat_dispersion_imag
_atom_type_scat_source
C C 0.0181 0.0091 'International Tables Vol C Tables 4.2.6.8 and 6.1.1.4'
S S 0.3331 0.5567 'International Tables Vol C Tables 4.2.6.8 and 6.1.1.4'
O O 0.0492 0.0322 'International Tables Vol C Tables 4.2.6.8 and 6.1.1.4'
N N 0.0311 0.0180 'International Tables Vol C Tables 4.2.6.8 and 6.1.1.4'
H H 0.0000 0.0000 'International Tables Vol C Tables 4.2.6.8 and 6.1.1.4'
Zn Zn -1.5491 0.6778 'International Tables Vol C Tables 4.2.6.8 and 6.1.1.4'

loop_
_geom_angle_atom_site_label_1
_geom_angle_atom_site_label_2
_geom_angle_atom_site_label_3
_geom_angle
O11 Zn O21 115.18(9)
O11 Zn S2 112.82(6)
O21 Zn S2 89.98(6)
O11 Zn S1 90.12(6)
O21 Zn S1 110.75(6)
S2 Zn S1 139.36(3)
C12 S1 Zn 92.27(10)
C22 S2 Zn 92.72(9)
C17 S3 C14 91.7(2)
C27 S4 C24 91.56(18)
C11 O11 Zn 115.92(18)
C21 O21 Zn 115.07(18)
O12 C11 O11 122.6(3)
O12 C11 C12 120.8(3)
O11 C11 C12 116.7(3)
C13 C12 C11 117.5(3)
C13 C12 S1 123.3(2)
C11 C12 S1 119.2(2)
C12 C13 C14 130.4(3)
C15 C14 C13 124.1(3)
C15 C14 S3 110.0(3)
C13 C14 S3 125.9(3)
C14 C15 C16 113.1(4)
C17 C16 C15 113.1(4)
C16 C17 S3 112.0(3)
O22 C21 O21 121.9(3)
O22 C21 C22 121.0(2)
O21 C21 C22 117.1(2)
C23 C22 C21 116.6(3)
C23 C22 S2 124.8(2)
C21 C22 S2 118.4(2)
C22 C23 C24 129.0(3)
C25 C24 C23 123.3(3)
C25 C24 S4 110.1(2)
C23 C24 S4 126.6(3)
C24 C25 C26 113.0(4)
C27 C26 C25 112.8(4)
C26 C27 S4 112.5(3)
C114 N1 C111 118.6(3)
N1 C111 C113 112.0(3)
N1 C111 C112 106.9(3)
C113 C111 C112 113.2(3)
N1 C114 C115 107.9(3)
N1 C114 C116 110.0(3)
C115 C114 C116 112.6(3)
C211 N2 C214 117.0(2)
N2 C211 C213 108.7(3)
N2 C211 C212 110.0(3)
C213 C211 C212 112.9(3)
C215 C214 N2 111.0(3)
C215 C214 C216 112.6(3)
N2 C214 C216 107.5(3)

loop_
_geom_bond_atom_site_label_1
_geom_bond_atom_site_label_2
_geom_bond_distance
Zn O11 2.021(2)
Zn O21 2.029(2)
Zn S2 2.2605(8)
Zn S1 2.2622(9)
S1 C12 1.756(3)
S2 C22 1.747(3)
S3 C17 1.721(4)
S3 C14 1.726(4)
S4 C27 1.717(4)
S4 C24 1.727(3)
O11 C11 1.288(3)
O12 C11 1.235(4)
O21 C21 1.283(3)
O22 C21 1.238(3)
C11 C12 1.504(4)
C12 C13 1.341(4)
C13 C14 1.447(4)
C14 C15 1.381(5)
C15 C16 1.406(6)
C16 C17 1.336(7)
C21 C22 1.507(4)
C22 C23 1.354(4)
C23 C24 1.452(4)
C24 C25 1.378(5)
C25 C26 1.411(5)
C26 C27 1.334(6)
N1 C114 1.497(4)
N1 C111 1.509(4)
C111 C113 1.510(5)
C111 C112 1.510(5)
C114 C115 1.512(5)
C114 C116 1.513(5)
N2 C211 1.501(3)
N2 C214 1.511(4)
C211 C213 1.503(4)
C211 C212 1.504(4)
C214 C215 1.510(5)
C214 C216 1.514(5)

loop_
_geom_hbond_atom_site_label_D
_geom_hbond_atom_site_label_H
_geom_hbond_atom_site_label_A
_geom_hbond_distance_DH
_geom_hbond_distance_HA
_geom_hbond_distance_DA
_geom_hbond_angle_DHA
_geom_hbond_site_symmetry_A
N1 H1B O21 0.90 2.03 2.862(3) 153.6 4_566
N1 H1A O12 0.90 1.95 2.847(3) 173.5 .
N2 H2A O11 0.90 1.99 2.852(3) 161.0 .
N2 H2B O22 0.90 1.89 2.778(3) 167.1 2_656

loop_
_geom_torsion_atom_site_label_1
_geom_torsion_atom_site_label_2
_geom_torsion_atom_site_label_3
_geom_torsion_atom_site_label_4
_geom_torsion
O11 Zn S1 C12 -11.22(12)
O21 Zn S1 C12 105.89(12)
S2 Zn S1 C12 -137.94(10)
O11 Zn S2 C22 107.42(11)
O21 Zn S2 C22 -10.06(11)
S1 Zn S2 C22 -133.00(10)
O21 Zn O11 C11 -113.7(2)
S2 Zn O11 C11 144.88(19)
S1 Zn O11 C11 -0.6(2)
O11 Zn O21 C21 -119.0(2)
S2 Zn O21 C21 -3.6(2)
S1 Zn O21 C21 140.61(18)
Zn O11 C11 O12 -165.9(2)
Zn O11 C11 C12 15.8(3)
O12 C11 C12 C13 -29.5(4)
O11 C11 C12 C13 148.8(3)
O12 C11 C12 S1 152.7(2)
O11 C11 C12 S1 -29.0(4)
Zn S1 C12 C13 -154.5(3)
Zn S1 C12 C11 23.1(2)
C11 C12 C13 C14 -171.6(3)
S1 C12 C13 C14 6.1(5)
C12 C13 C14 C15 177.4(3)
C12 C13 C14 S3 -0.7(5)
C17 S3 C14 C15 -0.7(3)
C17 S3 C14 C13 177.6(3)
C13 C14 C15 C16 -177.2(3)
S3 C14 C15 C16 1.1(4)
C14 C15 C16 C17 -1.0(5)
C15 C16 C17 S3 0.4(5)
C14 S3 C17 C16 0.2(4)
Zn O21 C21 O22 -162.4(2)
Zn O21 C21 C22 19.7(3)
O22 C21 C22 C23 -33.0(4)
O21 C21 C22 C23 145.0(3)
O22 C21 C22 S2 150.4(2)
O21 C21 C22 S2 -31.7(3)
Zn S2 C22 C23 -153.2(2)
Zn S2 C22 C21 23.2(2)
C21 C22 C23 C24 -170.9(3)
S2 C22 C23 C24 5.5(5)
C22 C23 C24 C25 172.0(3)
C22 C23 C24 S4 -4.9(5)
C27 S4 C24 C25 -0.2(3)
C27 S4 C24 C23 177.0(3)
C23 C24 C25 C26 -176.9(3)
S4 C24 C25 C26 0.3(4)
C24 C25 C26 C27 -0.4(5)
C25 C26 C27 S4 0.2(5)
C24 S4 C27 C26 0.0(3)
C114 N1 C111 C113 -55.4(4)
C114 N1 C111 C112 -179.8(3)
C111 N1 C114 C115 174.4(3)
C111 N1 C114 C116 -62.4(4)
C214 N2 C211 C213 -170.8(3)
C214 N2 C211 C212 65.2(4)
C211 N2 C214 C215 59.7(4)
C211 N2 C214 C216 -176.8(3)
